data_4331723
loop_
_publ_author_name
'Chen, Hongyu'
'Collomb, Marie-No\"elle'
'Duboc, Carole'
'Blondin, Genevi\`eve'
'Rivi\`ere, Eric'
'Faller, J. W.'
'Crabtree, Robert H.'
'Brudvig, Gary W.'

_publ_section_title
;
 New linear high-valent tetranuclear manganese-oxo cluster relevant to the
 oxygen-evolving complex of photosystem II with oxo, hydroxo, and aqua
 coordinated to a single Mn(IV).
;
_journal_issue 25
_journal_name_full 'Inorganic chemistry'
_journal_page_first 9567
_journal_page_last 9573
_journal_paper_doi 10.1021/ic051462m
_journal_volume 44
_journal_year 2005
_chemical_formula_sum 'C68 H82 Cl6 Mn4 N12 O44'
_chemical_formula_weight 2203.92
_space_group_IT_number 15
_symmetry_cell_setting monoclinic
_symmetry_Int_Tables_number 15
_symmetry_space_group_name_Hall '-C 2yc'
_symmetry_space_group_name_H-M 'C 1 2/c 1'
_cell_angle_alpha 90
_cell_angle_beta 119.883(2)
_cell_angle_gamma 90
_cell_formula_units_Z 4
_cell_length_a 28.3800(13)
_cell_length_b 16.2321(7)
_cell_length_c 21.2370(9)
_cell_measurement_reflns_used 0
_cell_measurement_temperature 183.2
_cell_measurement_theta_max 0.0
_cell_measurement_theta_min 0.0
_cell_volume 8482.5(7)
_computing_cell_refinement Denzo-SMN
_computing_data_collection 'Nonius Collect'
_computing_data_reduction Denzo-SMN
_computing_publication_material 'teXsan for Windows v. 1.06 (MSC 1999)'
_computing_structure_refinement 'teXsan for Windows v. 1.06 (MSC 1999)'
_computing_structure_solution
;
SIR92 (Altomare, et. al. 1994)
;
_diffrn_ambient_temperature 183.2
_diffrn_measurement_device 'Nonius Kappa CCD'
_diffrn_measurement_method \w
_diffrn_orient_matrix_UB_11 0.00000
_diffrn_orient_matrix_UB_12 0.00000
_diffrn_orient_matrix_UB_13 0.00000
_diffrn_orient_matrix_UB_21 0.00000
_diffrn_orient_matrix_UB_22 0.00000
_diffrn_orient_matrix_UB_23 0.00000
_diffrn_orient_matrix_UB_31 0.00000
_diffrn_orient_matrix_UB_32 0.00000
_diffrn_orient_matrix_UB_33 0.00000
_diffrn_radiation_detector CCD
_diffrn_radiation_monochromator graphite
_diffrn_radiation_source 'X-ray tube'
_diffrn_radiation_type 'Mo K\a'
_diffrn_radiation_wavelength 0.7107
_diffrn_reflns_av_R_equivalents 0.06531
_diffrn_reflns_av_sigmaI/netI 0.165
_diffrn_reflns_limit_h_max 38
_diffrn_reflns_limit_h_min 0
_diffrn_reflns_limit_k_max 21
_diffrn_reflns_limit_k_min 0
_diffrn_reflns_limit_l_max 23
_diffrn_reflns_limit_l_min -27
_diffrn_reflns_number 17741
_diffrn_reflns_reduction_process 'Lp corrections applied'
_diffrn_reflns_theta_max 28.69
_diffrn_reflns_theta_min 1.11
_diffrn_standards_decay_% 0.00
_diffrn_standards_interval_count 0
_diffrn_standards_number 0
_exptl_absorpt_coefficient_mu 0.879
_exptl_absorpt_correction_type none
_exptl_crystal_colour red/green
_exptl_crystal_density_diffrn 1.726
_exptl_crystal_density_meas ?
_exptl_crystal_description plate
_exptl_crystal_F_000 4512.00
_exptl_crystal_size_max 0.19
_exptl_crystal_size_mid 0.12
_exptl_crystal_size_min 0.10
_refine_diff_density_max 1.50
_refine_diff_density_min -1.09
_refine_ls_extinction_method none
_refine_ls_goodness_of_fit_all 1.751
_refine_ls_goodness_of_fit_ref 2.490
_refine_ls_hydrogen_treatment noref
_refine_ls_matrix_type full
_refine_ls_number_constraints 0
_refine_ls_number_parameters 631
_refine_ls_number_reflns 4109
_refine_ls_number_restraints 0
_refine_ls_R_factor_all 0.1842
_refine_ls_R_factor_gt 0.0720
_refine_ls_shift/su_max 0.0000
_refine_ls_shift/su_mean 0.0000
_refine_ls_structure_factor_coef F
_refine_ls_weighting_details 'w = 1/[\s^2^(Fo) + 0.00002|Fo|^2^]'
_refine_ls_weighting_scheme sigma
_refine_ls_wR_factor_all 0.0870
_refine_ls_wR_factor_ref 0.0740
_reflns_number_gt 4109
_reflns_number_total 10749
_reflns_threshold_expression I>3.00\s(I)
_cod_data_source_file ic051462msup1.cif
_cod_data_source_block '_2226[Mn(EtOterpy)]4[ClO4]6'
_cod_depositor_comments
;Adding full bibliography for 4331723.cif.

The following automatic conversions were performed:

'_exptl_crystal_density_meas' value 'not measured' was changed to '?'
- the value is perceived as not measured.

Automatic conversion script
Id: cif_fix_values 3008 2015-01-20 13:52:24Z robertas 
;
_cod_original_cell_volume 8482.4(7)
_cod_original_sg_symbol_H-M 'C 2/c      '
_cod_original_formula_sum 'C68 H82 Cl6 N12 Mn4 O44 '
_cod_database_code 4331723

loop_
_symmetry_equiv_pos_as_xyz
'   +x,   +y,   +z'
'   -x,   +y,1/2-z'
'   -x,   -y,   -z'
'   +x,   -y,1/2+z'
'1/2+x,1/2+y,   +z'
1/2-x,1/2+y,1/2-z
'1/2-x,1/2-y,   -z'
1/2+x,1/2-y,1/2+z

loop_
_atom_site_label
_atom_site_fract_x
_atom_site_fract_y
_atom_site_fract_z
_atom_site_U_iso_or_equiv
_atom_site_occupancy
_atom_site_refinement_flags
_atom_site_adp_type
_atom_site_calc_flag
Mn(1) 0.04804(3) 0.22242(5) 0.74659(4) 0.0172(2) 1.000 . Uani d
Mn(2) 0.18912(3) 0.22834(5) 0.86317(4) 0.0233(3) 1.000 . Uani d
Cl(1) -0.09558(10) 0.45888(13) 0.5038(2) 0.0806(9) 1.000 . Uani d
Cl(2) 0.13567(11) 0.0436(2) 0.47469(13) 0.0933(9) 1.000 . Uani d
Cl(3) 0.35250(9) 0.22397(12) 0.73010(12) 0.0639(7) 1.000 . Uani d
O(1) 0.11967(13) 0.2223(2) 0.8125(2) 0.0211(10) 1.000 . Uani d
O(2) 0.1917(2) 0.2021(2) 0.9487(2) 0.0333(13) 1.000 . Uani d
O(3) 0.26969(13) 0.2322(2) 0.9215(2) 0.0291(11) 1.000 . Uani d
O(4) -0.02677(12) 0.2212(2) 0.6861(2) 0.0181(10) 1.000 . Uani d
O(5) 0.1811(2) 0.3232(2) 0.5840(2) 0.0355(13) 1.000 . Uani d
O(6) 0.0251(2) 0.2310(3) 0.4487(2) 0.042(1) 1.000 . Uani d
O(7) -0.0629(3) 0.4916(5) 0.4841(4) 0.177(4) 1.000 . Uani d
O(8) -0.1502(3) 0.4620(4) 0.4562(4) 0.150(4) 1.000 . Uani d
O(9) -0.0806(3) 0.3870(4) 0.5382(4) 0.160(3) 1.000 . Uani d
O(10) -0.0841(4) 0.5145(5) 0.5677(5) 0.182(4) 1.000 . Uani d
O(11) 0.1379(3) -0.0380(3) 0.4578(4) 0.120(3) 1.000 . Uani d
O(12) 0.0876(3) 0.0825(6) 0.4272(4) 0.171(4) 1.000 . Uani d
O(13) 0.1452(2) 0.0549(3) 0.5464(3) 0.088(2) 1.000 . Uani d
O(14) 0.1825(3) 0.0860(4) 0.4692(4) 0.128(3) 1.000 . Uani d
O(15) 0.2997(6) 0.2199(13) 0.6907(10) 0.118(7) 0.500 S Uani d
O(16) 0.3218(6) 0.1653(7) 0.7545(8) 0.099(6) 0.500 S Uani d
O(17) 0.3791(6) 0.2167(9) 0.8030(7) 0.080(5) 0.500 S Uani d
O(18) 0.3717(6) 0.3005(5) 0.7101(7) 0.088(5) 0.500 S Uani d
O(19) 0.3037(8) 0.2675(10) 0.6771(11) 0.104(7) 0.500 S Uani d
O(20) 0.3787(8) 0.2743(10) 0.7899(12) 0.169(8) 0.500 S Uani d
O(21) 0.3774(2) 0.1686(3) 0.7038(3) 0.088(2) 1.000 . Uani d
O(22) 0.1800(2) -0.1988(3) 0.6384(3) 0.083(2) 1.000 . Uani d
O(23) -0.0953(2) 0.2193(3) 0.5431(2) 0.049(1) 1.000 . Uani d
O(24) 0.0954(2) -0.0998(4) 0.5531(3) 0.130(3) 1.000 . Uani d
O(25) -0.1839(4) 0.4193(7) 0.3241(6) 0.241(6) 1.000 . Uani d
N(1) 0.0517(2) 0.1006(3) 0.7258(2) 0.020(1) 1.000 . Uani d
N(2) 0.0512(2) 0.2260(3) 0.6549(2) 0.0177(13) 1.000 . Uani d
N(3) 0.0536(2) 0.3459(2) 0.7350(2) 0.020(1) 1.000 . Uani d
N(4) 0.1962(2) 0.1152(3) 0.8279(2) 0.026(2) 1.000 . Uani d
N(5) 0.1936(2) 0.2569(3) 0.7766(2) 0.024(1) 1.000 . Uani d
N(6) 0.1920(2) 0.3533(3) 0.8700(3) 0.028(2) 1.000 . Uani d
C(1) 0.0466(2) 0.0834(3) 0.6596(3) 0.021(2) 1.000 . Uani d
C(2) 0.0467(2) 0.0023(4) 0.6403(3) 0.035(2) 1.000 . Uani d
C(3) 0.0539(3) -0.0605(3) 0.6873(4) 0.038(2) 1.000 . Uani d
C(4) 0.0608(2) -0.0420(3) 0.7532(4) 0.035(2) 1.000 . Uani d
C(5) 0.0598(2) 0.0389(3) 0.7729(3) 0.026(2) 1.000 . Uani d
C(6) 0.0449(2) 0.1562(3) 0.6190(3) 0.022(2) 1.000 . Uani d
C(7) 0.0364(2) 0.1580(3) 0.5488(3) 0.030(2) 1.000 . Uani d
C(8) 0.0337(2) 0.2343(4) 0.5171(3) 0.030(2) 1.000 . Uani d
C(9) 0.0378(2) 0.3067(3) 0.5543(3) 0.027(2) 1.000 . Uani d
C(10) 0.0465(2) 0.3002(3) 0.6232(3) 0.019(2) 1.000 . Uani d
C(11) 0.0520(2) 0.3690(3) 0.6723(3) 0.023(2) 1.000 . Uani d
C(12) 0.0563(2) 0.4513(3) 0.6585(3) 0.033(2) 1.000 . Uani d
C(13) 0.0645(2) 0.5089(3) 0.7103(4) 0.038(2) 1.000 . Uani d
C(14) 0.0683(2) 0.4831(4) 0.7753(4) 0.036(2) 1.000 . Uani d
C(15) 0.0625(2) 0.4021(3) 0.7856(3) 0.025(2) 1.000 . Uani d
C(16) 0.0238(3) 0.3082(4) 0.4139(3) 0.046(2) 1.000 . Uani d
C(17) 0.0221(3) 0.2874(4) 0.3435(3) 0.056(2) 1.000 . Uani d
C(18) 0.1929(2) 0.1148(3) 0.7618(3) 0.023(2) 1.000 . Uani d
C(19) 0.1918(2) 0.0397(3) 0.7286(3) 0.031(2) 1.000 . Uani d
C(20) 0.1955(2) -0.0321(3) 0.7641(3) 0.034(2) 1.000 . Uani d
C(21) 0.2013(2) -0.0305(3) 0.8328(4) 0.037(2) 1.000 . Uani d
C(22) 0.2009(2) 0.0458(3) 0.8646(3) 0.031(2) 1.000 . Uani d
C(23) 0.1895(2) 0.1967(3) 0.7304(3) 0.023(2) 1.000 . Uani d
C(24) 0.1859(2) 0.2127(3) 0.6650(3) 0.025(2) 1.000 . Uani d
C(25) 0.1850(2) 0.2977(3) 0.6464(3) 0.029(2) 1.000 . Uani d
C(26) 0.1870(2) 0.3603(3) 0.6927(3) 0.023(2) 1.000 . Uani d
C(27) 0.1922(2) 0.3379(3) 0.7581(3) 0.025(2) 1.000 . Uani d
C(28) 0.1955(2) 0.3933(3) 0.8149(3) 0.028(2) 1.000 . Uani d
C(29) 0.2030(2) 0.4767(4) 0.8168(3) 0.038(2) 1.000 . Uani d
C(30) 0.2083(3) 0.5200(3) 0.8770(4) 0.043(2) 1.000 . Uani d
C(31) 0.2028(2) 0.4806(3) 0.9303(3) 0.032(2) 1.000 . Uani d
C(32) 0.1948(2) 0.3969(3) 0.9255(3) 0.030(2) 1.000 . Uani d
C(33) 0.1809(3) 0.2598(3) 0.5345(3) 0.037(2) 1.000 . Uani d
C(34) 0.1849(3) 0.3057(4) 0.4761(3) 0.051(2) 1.000 . Uani d
H(1) 0.0416 -0.0102 0.5936 0.042 1.000 . Uiso c
H(2) 0.0541 -0.1162 0.6737 0.045 1.000 . Uiso c
H(3) 0.0664 -0.0851 0.7865 0.043 1.000 . Uiso c
H(4) 0.0648 0.0511 0.8196 0.031 1.000 . Uiso c
H(5) 0.0325 0.1084 0.5230 0.037 1.000 . Uiso c
H(6) 0.0347 0.3589 0.5324 0.032 1.000 . Uiso c
H(7) 0.0535 0.4676 0.6139 0.040 1.000 . Uiso c
H(8) 0.0676 0.5656 0.7020 0.046 1.000 . Uiso c
H(9) 0.0750 0.5220 0.8122 0.043 1.000 . Uiso c
H(10) 0.0649 0.3850 0.8298 0.030 1.000 . Uiso c
H(11) -0.0075 0.3389 0.4045 0.056 1.000 . Uiso c
H(12) 0.0555 0.3395 0.4442 0.056 1.000 . Uiso c
H(13) 0.0488 0.2468 0.3522 0.067 1.000 . Uiso c
H(14) -0.0129 0.2668 0.3097 0.067 1.000 . Uiso c
H(15) 0.0293 0.3356 0.3243 0.067 1.000 . Uiso c
H(16) 0.1886 0.0388 0.6819 0.037 1.000 . Uiso c
H(17) 0.1940 -0.0833 0.7416 0.040 1.000 . Uiso c
H(18) 0.2056 -0.0804 0.8585 0.044 1.000 . Uiso c
H(19) 0.2039 0.0477 0.9111 0.037 1.000 . Uiso c
H(20) 0.1841 0.1697 0.6335 0.030 1.000 . Uiso c
H(21) 0.1849 0.4167 0.6794 0.028 1.000 . Uiso c
H(22) 0.2045 0.5044 0.7785 0.046 1.000 . Uiso c
H(23) 0.2159 0.5774 0.8811 0.052 1.000 . Uiso c
H(24) 0.2044 0.5108 0.9697 0.039 1.000 . Uiso c
H(25) 0.1911 0.3691 0.9622 0.036 1.000 . Uiso c
H(26) 0.2111 0.2238 0.5596 0.044 1.000 . Uiso c
H(27) 0.1482 0.2288 0.5143 0.044 1.000 . Uiso c
H(28) 0.1663 0.3567 0.4672 0.061 1.000 . Uiso c
H(29) 0.2221 0.3156 0.4912 0.061 1.000 . Uiso c
H(30) 0.1690 0.2738 0.4328 0.061 1.000 . Uiso c
H(31) 0.2880 0.2793 0.9058 0.022 1.000 . Uiso c

loop_
_atom_site_aniso_label
_atom_site_aniso_U_11
_atom_site_aniso_U_22
_atom_site_aniso_U_33
_atom_site_aniso_U_12
_atom_site_aniso_U_13
_atom_site_aniso_U_23
Mn(1) 0.0196(5) 0.0182(4) 0.0165(5) 0.0009(4) 0.0111(4) 0.0003(4)
Mn(2) 0.0245(5) 0.0241(5) 0.0221(5) -0.0011(5) 0.0121(5) -0.0015(5)
Cl(1) 0.071(2) 0.060(1) 0.119(2) 0.0053(13) 0.054(2) 0.032(2)
Cl(2) 0.091(2) 0.095(2) 0.064(2) 0.034(2) 0.016(2) -0.031(1)
Cl(3) 0.069(2) 0.0430(11) 0.061(2) 0.0084(12) 0.0185(13) -0.0023(12)
O(1) 0.017(2) 0.027(2) 0.024(2) -0.005(2) 0.014(2) -0.006(2)
O(2) 0.038(3) 0.036(3) 0.030(3) -0.005(2) 0.019(2) 0.004(2)
O(3) 0.019(2) 0.032(2) 0.033(2) -0.008(2) 0.011(2) -0.002(2)
O(4) 0.019(2) 0.023(2) 0.010(2) 0.001(2) 0.006(2) -0.001(2)
O(5) 0.043(3) 0.035(2) 0.036(3) 0.001(2) 0.026(3) 0.003(2)
O(6) 0.062(3) 0.049(3) 0.018(2) -0.004(2) 0.023(2) 0.002(2)
O(7) 0.181(8) 0.257(9) 0.136(6) -0.087(7) 0.111(6) 0.041(6)
O(8) 0.104(6) 0.163(7) 0.150(7) 0.034(5) 0.037(6) -0.016(6)
O(9) 0.160(7) 0.071(5) 0.226(9) 0.004(5) 0.078(7) 0.046(5)
O(10) 0.212(9) 0.183(8) 0.180(8) -0.033(7) 0.120(8) -0.040(7)
O(11) 0.204(7) 0.061(4) 0.166(7) -0.037(4) 0.146(6) -0.052(4)
O(12) 0.097(6) 0.285(10) 0.085(5) 0.099(6) 0.011(5) -0.019(6)
O(13) 0.140(5) 0.089(4) 0.057(4) 0.017(4) 0.066(4) 0.006(3)
O(14) 0.117(6) 0.126(6) 0.170(7) -0.029(4) 0.093(6) -0.020(5)
O(15) 0.019(7) 0.20(2) 0.117(13) 0.056(11) 0.022(8) 0.10(2)
O(16) 0.118(12) 0.101(10) 0.129(12) 0.003(9) 0.099(11) 0.008(10)
O(17) 0.103(11) 0.114(12) 0.033(8) 0.051(11) 0.041(8) 0.003(9)
O(18) 0.132(12) 0.016(5) 0.091(10) -0.015(6) 0.037(9) 0.005(6)
O(19) 0.13(2) 0.085(11) 0.104(13) 0.081(12) 0.059(11) 0.061(10)
O(20) 0.17(2) 0.088(12) 0.17(2) -0.049(13) 0.02(2) -0.11(2)
O(21) 0.102(5) 0.073(4) 0.104(5) 0.034(3) 0.063(4) 0.014(3)
O(22) 0.056(4) 0.117(5) 0.085(4) 0.003(3) 0.042(3) -0.029(3)
O(23) 0.039(3) 0.068(3) 0.040(3) 0.002(3) 0.020(2) -0.007(3)
O(24) 0.107(5) 0.194(7) 0.109(5) -0.017(5) 0.070(5) -0.069(5)
O(25) 0.214(10) 0.268(11) 0.261(12) 0.050(9) 0.134(10) 0.089(10)
N(1) 0.018(3) 0.023(3) 0.016(3) -0.001(2) 0.007(3) 0.002(2)
N(2) 0.019(3) 0.019(2) 0.015(3) 0.003(2) 0.009(2) -0.002(2)
N(3) 0.020(3) 0.018(2) 0.025(3) -0.002(2) 0.014(3) 0.003(2)
N(4) 0.028(3) 0.021(3) 0.025(3) 0.004(2) 0.010(3) 0.005(2)
N(5) 0.023(3) 0.022(3) 0.029(3) -0.005(2) 0.014(3) -0.004(2)
N(6) 0.025(3) 0.025(3) 0.030(3) 0.000(2) 0.011(3) -0.010(3)
C(1) 0.017(3) 0.024(3) 0.022(4) 0.001(3) 0.009(3) -0.006(3)
C(2) 0.032(4) 0.034(4) 0.035(4) 0.003(3) 0.014(4) -0.008(3)
C(3) 0.043(5) 0.020(3) 0.051(5) 0.005(3) 0.024(4) -0.009(3)
C(4) 0.039(4) 0.027(4) 0.047(5) 0.003(3) 0.027(4) 0.006(3)
C(5) 0.020(4) 0.029(4) 0.026(4) -0.002(3) 0.010(3) 0.002(3)
C(6) 0.022(4) 0.026(3) 0.021(4) -0.002(3) 0.013(3) -0.002(3)
C(7) 0.030(4) 0.027(3) 0.037(4) -0.005(3) 0.018(4) -0.011(3)
C(8) 0.024(4) 0.049(4) 0.021(4) 0.001(3) 0.014(3) 0.002(3)
C(9) 0.030(4) 0.034(4) 0.026(4) 0.001(3) 0.020(3) 0.009(3)
C(10) 0.014(3) 0.025(3) 0.022(4) -0.002(3) 0.010(3) 0.000(3)
C(11) 0.024(4) 0.014(3) 0.027(4) -0.001(3) 0.011(3) 0.002(3)
C(12) 0.042(4) 0.026(4) 0.039(4) -0.002(3) 0.025(4) 0.006(3)
C(13) 0.031(4) 0.021(3) 0.058(5) -0.004(3) 0.018(4) 0.002(4)
C(14) 0.033(4) 0.034(4) 0.036(4) -0.001(3) 0.014(4) -0.010(3)
C(15) 0.034(4) 0.023(3) 0.020(4) -0.002(3) 0.015(3) -0.007(3)
C(16) 0.049(5) 0.059(5) 0.025(4) -0.005(4) 0.015(4) 0.000(4)
C(17) 0.074(5) 0.073(5) 0.023(4) -0.005(4) 0.027(4) -0.000(4)
C(18) 0.028(4) 0.021(3) 0.030(4) -0.002(3) 0.023(3) -0.003(3)
C(19) 0.033(4) 0.034(4) 0.031(4) 0.003(3) 0.021(3) -0.000(3)
C(20) 0.045(4) 0.023(3) 0.043(5) 0.003(3) 0.030(4) 0.001(3)
C(21) 0.037(4) 0.026(4) 0.046(5) 0.003(3) 0.020(4) 0.003(3)
C(22) 0.038(4) 0.030(4) 0.026(4) 0.000(3) 0.017(4) -0.005(3)
C(23) 0.020(3) 0.028(3) 0.025(4) 0.004(3) 0.014(3) -0.002(3)
C(24) 0.028(4) 0.018(3) 0.036(4) -0.003(3) 0.020(3) -0.008(3)
C(25) 0.023(4) 0.038(4) 0.030(4) 0.005(3) 0.016(3) 0.008(3)
C(26) 0.021(4) 0.023(3) 0.035(4) 0.003(3) 0.021(3) 0.002(3)
C(27) 0.021(4) 0.027(3) 0.022(4) -0.003(3) 0.008(3) 0.001(3)
C(28) 0.033(4) 0.023(3) 0.032(4) -0.006(3) 0.020(3) -0.008(3)
C(29) 0.046(5) 0.030(4) 0.046(5) -0.002(3) 0.028(4) -0.003(3)
C(30) 0.040(4) 0.024(3) 0.067(5) -0.012(3) 0.028(4) -0.019(4)
C(31) 0.043(4) 0.026(4) 0.031(4) -0.000(3) 0.020(4) -0.006(3)
C(32) 0.032(4) 0.033(4) 0.025(4) -0.001(3) 0.015(3) -0.003(3)
C(33) 0.059(5) 0.038(4) 0.022(4) -0.001(3) 0.026(4) -0.006(3)
C(34) 0.078(6) 0.050(4) 0.042(5) -0.002(4) 0.043(5) 0.003(4)

loop_
_atom_type_symbol
_atom_type_oxidation_number
_atom_type_number_in_cell
_atom_type_scat_dispersion_real
_atom_type_scat_dispersion_imag
_atom_type_scat_source
C 0 272 0.002 0.002
;International Tables for Crystallography
(1992, Vol. C, Table 6.1.1.2)
;
H 0 328 0.000 0.000
;International Tables for Crystallography
(1992, Vol. C, Table 6.1.1.2)
;
Cl 0 24 0.132 0.159
;International Tables for Crystallography
(1992, Vol. C, Tables 4.2.6.8 and 6.1.1.1)
;
Mn 0 16 0.295 0.729
;International Tables for Crystallography
(1992, Vol. C, Tables 4.2.6.8 and 6.1.1.1)
;
N 0 48 0.004 0.003
;International Tables for Crystallography
(1992, Vol. C, Table 6.1.1.2)
;
O 0 176 0.008 0.006
;International Tables for Crystallography
(1992, Vol. C, Table 6.1.1.2)
;

loop_
_geom_angle_atom_site_label_1
_geom_angle_atom_site_label_2
_geom_angle_atom_site_label_3
_geom_angle
_geom_angle_site_symmetry_1
_geom_angle_site_symmetry_2
_geom_angle_site_symmetry_3
_geom_angle_publ_flag
Mn(1) Mn(1) O(1) 135.1(2) 2_556 2_556 2_556 ?
Mn(1) Mn(1) O(4) 39.5(1) 2_556 2_556 2_556 ?
Mn(1) Mn(1) O(4) 40.7(2) 2_556 2_556 2_556 ?
Mn(1) Mn(1) N(1) 99.6(2) 2_556 2_556 2_556 ?
Mn(1) Mn(1) N(2) 124.6(2) 2_556 2_556 2_556 ?
Mn(1) Mn(1) N(3) 98.2(2) 2_556 2_556 2_556 ?
O(1) Mn(1) O(4) 174.6(2) . . . ?
O(1) Mn(1) O(4) 94.4(2) . . . ?
O(1) Mn(1) N(1) 90.4(3) . . . ?
O(1) Mn(1) N(2) 100.2(2) . . . ?
O(1) Mn(1) N(3) 88.3(3) . . . ?
O(4) Mn(1) O(4) 80.2(2) . . . ?
O(4) Mn(1) N(1) 90.2(2) . . . ?
O(4) Mn(1) N(2) 85.2(2) . . . ?
O(4) Mn(1) N(3) 93.3(3) . . . ?
O(4) Mn(1) N(1) 103.5(3) 2_556 2_556 2_556 ?
O(4) Mn(1) N(2) 165.3(2) 2_556 2_556 2_556 ?
O(4) Mn(1) N(3) 100.6(3) 2_556 2_556 2_556 ?
N(1) Mn(1) N(2) 77.6(3) . . . ?
N(1) Mn(1) N(3) 155.9(2) . . . ?
N(2) Mn(1) N(3) 79.0(3) . . . ?
O(1) Mn(2) O(2) 94.2(2) . . . ?
O(1) Mn(2) O(3) 178.5(3) . . . ?
O(1) Mn(2) N(4) 90.6(3) . . . ?
O(1) Mn(2) N(5) 91.0(3) . . . ?
O(1) Mn(2) N(6) 95.5(3) . . . ?
O(2) Mn(2) O(3) 85.7(2) . . . ?
O(2) Mn(2) N(4) 101.2(3) . . . ?
O(2) Mn(2) N(5) 174.8(3) . . . ?
O(2) Mn(2) N(6) 100.5(3) . . . ?
O(3) Mn(2) N(4) 87.9(3) . . . ?
O(3) Mn(2) N(5) 89.1(3) . . . ?
O(3) Mn(2) N(6) 86.0(3) . . . ?
N(4) Mn(2) N(5) 78.6(3) . . . ?
N(4) Mn(2) N(6) 157.0(3) . . . ?
N(5) Mn(2) N(6) 79.1(3) . . . ?
O(7) Cl(1) O(8) 118.2(8) . . . ?
O(7) Cl(1) O(9) 116.7(8) . . . ?
O(7) Cl(1) O(10) 100.0(8) . . . ?
O(8) Cl(1) O(9) 111.9(7) . . . ?
O(8) Cl(1) O(10) 107.3(8) . . . ?
O(9) Cl(1) O(10) 99.4(8) . . . ?
O(11) Cl(2) O(12) 114.0(8) . . . ?
O(11) Cl(2) O(13) 113.2(6) . . . ?
O(11) Cl(2) O(14) 104.8(6) . . . ?
O(12) Cl(2) O(13) 108.4(6) . . . ?
O(12) Cl(2) O(14) 108.2(8) . . . ?
O(13) Cl(2) O(14) 108.0(6) . . . ?
O(15) Cl(3) O(16) 61.6(13) . . . ?
O(15) Cl(3) O(17) 122.7(16) . . . ?
O(15) Cl(3) O(18) 108.8(13) . . . ?
O(15) Cl(3) O(19) 35.4(15) . . . ?
O(15) Cl(3) O(20) 122.8(20) . . . ?
O(15) Cl(3) O(21) 110.7(16) . . . ?
O(16) Cl(3) O(17) 69.4(12) . . . ?
O(16) Cl(3) O(18) 162.0(10) . . . ?
O(16) Cl(3) O(19) 94.6(13) . . . ?
O(16) Cl(3) O(20) 101.0(17) . . . ?
O(16) Cl(3) O(21) 102.5(8) . . . ?
O(17) Cl(3) O(18) 108.8(13) . . . ?
O(17) Cl(3) O(19) 134.6(14) . . . ?
O(17) Cl(3) O(20) 41.9(13) . . . ?
O(17) Cl(3) O(21) 107.0(8) . . . ?
O(18) Cl(3) O(19) 73.7(12) . . . ?
O(18) Cl(3) O(20) 70.4(15) . . . ?
O(18) Cl(3) O(21) 95.2(8) . . . ?
O(19) Cl(3) O(20) 107.0(19) . . . ?
O(19) Cl(3) O(21) 118.0(13) . . . ?
O(20) Cl(3) O(21) 126.4(14) . . . ?
Mn(1) O(1) Mn(2) 170.1(3) . . . ?
Mn(2) O(3) H(31) 114.5 . . . no
Mn(1) O(4) Mn(1) 99.8(2) . . . ?
C(25) O(5) C(33) 117.4(7) . . . ?
C(8) O(6) C(16) 117.5(7) . . . ?
Cl(3) O(15) O(16) 67.2(13) . . . ?
Cl(3) O(15) O(19) 82.3(35) . . . ?
O(16) O(15) O(19) 142.2(51) . . . ?
Cl(3) O(16) O(15) 51.2(11) . . . ?
Cl(3) O(16) O(17) 49.7(8) . . . ?
O(15) O(16) O(17) 96.0(16) . . . ?
Cl(3) O(17) O(16) 60.9(12) . . . ?
Cl(3) O(17) O(20) 70.6(24) . . . ?
O(16) O(17) O(20) 116.0(31) . . . ?
Cl(3) O(18) O(20) 51.3(9) . . . ?
Cl(3) O(19) O(15) 62.3(25) . . . ?
Cl(3) O(20) O(17) 67.5(19) . . . ?
Cl(3) O(20) O(18) 58.3(14) . . . ?
O(17) O(20) O(18) 121.0(28) . . . ?
Mn(1) N(1) C(1) 115.5(5) . . . ?
Mn(1) N(1) C(5) 124.5(6) . . . ?
C(1) N(1) C(5) 120.0(7) . . . ?
Mn(1) N(2) C(6) 118.6(6) . . . ?
Mn(1) N(2) C(10) 118.1(5) . . . ?
C(6) N(2) C(10) 121.4(7) . . . ?
Mn(1) N(3) C(11) 115.0(5) . . . ?
Mn(1) N(3) C(15) 124.8(6) . . . ?
C(11) N(3) C(15) 119.9(7) . . . ?
Mn(2) N(4) C(18) 114.7(5) . . . ?
Mn(2) N(4) C(22) 123.0(6) . . . ?
C(18) N(4) C(22) 122.2(7) . . . ?
Mn(2) N(5) C(23) 119.2(5) . . . ?
Mn(2) N(5) C(27) 119.3(5) . . . ?
C(23) N(5) C(27) 120.7(7) . . . ?
Mn(2) N(6) C(28) 115.2(5) . . . ?
Mn(2) N(6) C(32) 124.8(6) . . . ?
C(28) N(6) C(32) 119.8(7) . . . ?
N(1) C(1) C(2) 119.0(8) . . . ?
N(1) C(1) C(6) 113.6(7) . . . ?
C(2) C(1) C(6) 127.3(8) . . . ?
C(1) C(2) C(3) 121.1(9) . . . ?
C(1) C(2) H(1) 119.5 . . . no
C(3) C(2) H(1) 119.5 . . . no
C(2) C(3) C(4) 118.9(8) . . . ?
C(2) C(3) H(2) 120.6 . . . no
C(4) C(3) H(2) 120.6 . . . no
C(3) C(4) C(5) 120.8(8) . . . ?
C(3) C(4) H(3) 119.6 . . . no
C(5) C(4) H(3) 119.6 . . . no
N(1) C(5) C(4) 120.1(8) . . . ?
N(1) C(5) H(4) 119.9 . . . no
C(4) C(5) H(4) 119.9 . . . no
N(2) C(6) C(1) 113.4(7) . . . ?
N(2) C(6) C(7) 120.2(8) . . . ?
C(1) C(6) C(7) 126.4(8) . . . ?
C(6) C(7) C(8) 118.5(8) . . . ?
C(6) C(7) H(5) 120.8 . . . no
C(8) C(7) H(5) 120.8 . . . no
O(6) C(8) C(7) 115.0(8) . . . ?
O(6) C(8) C(9) 124.3(8) . . . ?
C(7) C(8) C(9) 120.6(8) . . . ?
C(8) C(9) C(10) 117.7(8) . . . ?
C(8) C(9) H(6) 121.2 . . . no
C(10) C(9) H(6) 121.2 . . . no
N(2) C(10) C(9) 121.6(7) . . . ?
N(2) C(10) C(11) 111.7(7) . . . ?
C(9) C(10) C(11) 126.7(8) . . . ?
N(3) C(11) C(10) 114.9(7) . . . ?
N(3) C(11) C(12) 120.6(8) . . . ?
C(10) C(11) C(12) 124.5(8) . . . ?
C(11) C(12) C(13) 119.0(8) . . . ?
C(11) C(12) H(7) 120.5 . . . no
C(13) C(12) H(7) 120.5 . . . no
C(12) C(13) C(14) 119.1(8) . . . ?
C(12) C(13) H(8) 120.4 . . . no
C(14) C(13) H(8) 120.4 . . . no
C(13) C(14) C(15) 119.7(8) . . . ?
C(13) C(14) H(9) 120.2 . . . no
C(15) C(14) H(9) 120.2 . . . no
N(3) C(15) C(14) 121.5(8) . . . ?
N(3) C(15) H(10) 119.2 . . . no
C(14) C(15) H(10) 119.2 . . . no
O(6) C(16) C(17) 107.0(8) . . . ?
O(6) C(16) H(11) 110.1 . . . no
O(6) C(16) H(12) 110.1 . . . no
C(17) C(16) H(11) 110.1 . . . no
C(17) C(16) H(12) 110.1 . . . no
H(11) C(16) H(12) 109.5 . . . no
C(16) C(17) H(13) 109.5 . . . no
C(16) C(17) H(14) 109.5 . . . no
C(16) C(17) H(15) 109.5 . . . no
H(13) C(17) H(14) 109.5 . . . no
H(13) C(17) H(15) 109.5 . . . no
H(14) C(17) H(15) 109.5 . . . no
N(4) C(18) C(19) 119.8(8) . . . ?
N(4) C(18) C(23) 114.8(7) . . . ?
C(19) C(18) C(23) 125.4(8) . . . ?
C(18) C(19) C(20) 119.3(8) . . . ?
C(18) C(19) H(16) 120.4 . . . no
C(20) C(19) H(16) 120.4 . . . no
C(19) C(20) C(21) 120.2(8) . . . ?
C(19) C(20) H(17) 119.9 . . . no
C(21) C(20) H(17) 119.9 . . . no
C(20) C(21) C(22) 119.6(8) . . . ?
C(20) C(21) H(18) 120.2 . . . no
C(22) C(21) H(18) 120.2 . . . no
N(4) C(22) C(21) 118.8(8) . . . ?
N(4) C(22) H(19) 120.6 . . . no
C(21) C(22) H(19) 120.6 . . . no
N(5) C(23) C(18) 111.4(7) . . . ?
N(5) C(23) C(24) 122.5(8) . . . ?
C(18) C(23) C(24) 126.0(8) . . . ?
C(23) C(24) C(25) 116.5(7) . . . ?
C(23) C(24) H(20) 121.8 . . . no
C(25) C(24) H(20) 121.8 . . . no
O(5) C(25) C(24) 123.5(8) . . . ?
O(5) C(25) C(26) 115.3(8) . . . ?
C(24) C(25) C(26) 121.2(8) . . . ?
C(25) C(26) C(27) 117.8(8) . . . ?
C(25) C(26) H(21) 121.1 . . . no
C(27) C(26) H(21) 121.1 . . . no
N(5) C(27) C(26) 121.3(8) . . . ?
N(5) C(27) C(28) 111.9(7) . . . ?
C(26) C(27) C(28) 126.8(8) . . . ?
N(6) C(28) C(27) 113.9(7) . . . ?
N(6) C(28) C(29) 121.1(8) . . . ?
C(27) C(28) C(29) 125.0(8) . . . ?
C(28) C(29) C(30) 117.9(8) . . . ?
C(28) C(29) H(22) 121.1 . . . no
C(30) C(29) H(22) 121.1 . . . no
C(29) C(30) C(31) 120.9(8) . . . ?
C(29) C(30) H(23) 119.5 . . . no
C(31) C(30) H(23) 119.5 . . . no
C(30) C(31) C(32) 118.7(8) . . . ?
C(30) C(31) H(24) 120.6 . . . no
C(32) C(31) H(24) 120.6 . . . no
N(6) C(32) C(31) 121.5(8) . . . ?
N(6) C(32) H(25) 119.3 . . . no
C(31) C(32) H(25) 119.3 . . . no
O(5) C(33) C(34) 105.5(7) . . . ?
O(5) C(33) H(26) 110.4 . . . no
O(5) C(33) H(27) 110.4 . . . no
C(34) C(33) H(26) 110.4 . . . no
C(34) C(33) H(27) 110.4 . . . no
H(26) C(33) H(27) 109.5 . . . no
C(33) C(34) H(28) 109.5 . . . no
C(33) C(34) H(29) 109.5 . . . no
C(33) C(34) H(30) 109.5 . . . no
H(28) C(34) H(29) 109.5 . . . no
H(28) C(34) H(30) 109.5 . . . no
H(29) C(34) H(30) 109.5 . . . no

loop_
_geom_bond_atom_site_label_1
_geom_bond_atom_site_label_2
_geom_bond_distance
_geom_bond_publ_flag
Mn(1) Mn(1) 2.802(2) ?
Mn(1) O(1) 1.805(5) ?
Mn(1) O(4) 1.855(5) ?
Mn(1) O(4) 1.807(4) ?
Mn(1) N(1) 2.040(6) ?
Mn(1) N(2) 1.993(6) ?
Mn(1) N(3) 2.035(6) ?
Mn(2) O(1) 1.714(5) ?
Mn(2) O(2) 1.833(5) ?
Mn(2) O(3) 1.986(5) ?
Mn(2) N(4) 2.031(7) ?
Mn(2) N(5) 1.962(7) ?
Mn(2) N(6) 2.032(7) ?
Cl(1) O(7) 1.305(8) ?
Cl(1) O(8) 1.366(11) ?
Cl(1) O(9) 1.328(10) ?
Cl(1) O(10) 1.524(12) ?
Cl(2) O(11) 1.381(8) ?
Cl(2) O(12) 1.381(10) ?
Cl(2) O(13) 1.420(7) ?
Cl(2) O(14) 1.552(9) ?
Cl(3) O(15) 1.30(2) ?
Cl(3) O(16) 1.54(2) ?
Cl(3) O(17) 1.35(2) ?
Cl(3) O(18) 1.50(2) ?
Cl(3) O(19) 1.46(2) ?
Cl(3) O(20) 1.38(2) ?
Cl(3) O(21) 1.420(7) ?
O(3) H(31) 1.07 no
O(5) C(25) 1.340(9) ?
O(5) C(33) 1.468(9) ?
O(6) C(8) 1.348(9) ?
O(6) C(16) 1.447(10) ?
O(15) O(16) 1.47(3) ?
O(15) O(19) 0.85(3) ?
O(16) O(17) 1.65(3) ?
O(17) O(20) 0.97(3) ?
O(18) O(20) 1.66(4) ?
N(1) C(1) 1.368(9) ?
N(1) C(5) 1.352(10) ?
N(2) C(6) 1.327(10) ?
N(2) C(10) 1.354(9) ?
N(3) C(11) 1.361(10) ?
N(3) C(15) 1.334(9) ?
N(4) C(18) 1.358(9) ?
N(4) C(22) 1.339(10) ?
N(5) C(23) 1.347(9) ?
N(5) C(27) 1.366(10) ?
N(6) C(28) 1.381(10) ?
N(6) C(32) 1.343(10) ?
C(1) C(2) 1.378(11) ?
C(1) C(6) 1.451(11) ?
C(2) C(3) 1.369(12) ?
C(2) H(1) 0.95 no
C(3) C(4) 1.346(12) ?
C(3) H(2) 0.95 no
C(4) C(5) 1.383(11) ?
C(4) H(3) 0.95 no
C(5) H(4) 0.95 no
C(6) C(7) 1.385(11) ?
C(7) C(8) 1.393(12) ?
C(7) H(5) 0.95 no
C(8) C(9) 1.388(11) ?
C(9) C(10) 1.362(11) ?
C(9) H(6) 0.95 no
C(10) C(11) 1.483(11) ?
C(11) C(12) 1.385(11) ?
C(12) C(13) 1.372(12) ?
C(12) H(7) 0.95 no
C(13) C(14) 1.394(12) ?
C(13) H(8) 0.95 no
C(14) C(15) 1.355(11) ?
C(14) H(9) 0.95 no
C(15) H(10) 0.95 no
C(16) C(17) 1.510(12) ?
C(16) H(11) 0.95 no
C(16) H(12) 0.95 no
C(17) H(13) 0.95 no
C(17) H(14) 0.95 no
C(17) H(15) 0.95 no
C(18) C(19) 1.401(11) ?
C(18) C(23) 1.469(10) ?
C(19) C(20) 1.363(11) ?
C(19) H(16) 0.95 no
C(20) C(21) 1.384(12) ?
C(20) H(17) 0.95 no
C(21) C(22) 1.413(11) ?
C(21) H(18) 0.95 no
C(22) H(19) 0.95 no
C(23) C(24) 1.366(10) ?
C(24) C(25) 1.432(11) ?
C(24) H(20) 0.95 no
C(25) C(26) 1.396(11) ?
C(26) C(27) 1.371(11) ?
C(26) H(21) 0.95 no
C(27) C(28) 1.470(11) ?
C(28) C(29) 1.369(11) ?
C(29) C(30) 1.398(12) ?
C(29) H(22) 0.95 no
C(30) C(31) 1.376(12) ?
C(30) H(23) 0.95 no
C(31) C(32) 1.374(11) ?
C(31) H(24) 0.95 no
C(32) H(25) 0.95 no
C(33) C(34) 1.500(11) ?
C(33) H(26) 0.95 no
C(33) H(27) 0.95 no
C(34) H(28) 0.95 no
C(34) H(29) 0.95 no
C(34) H(30) 0.95 no

loop_
_geom_contact_atom_site_label_1
_geom_contact_atom_site_label_2
_geom_contact_distance
_geom_contact_site_symmetry_2
_geom_contact_publ_flag
Cl(1) O(25) 3.42(2) . no
Cl(2) O(24) 3.375(12) . no
Cl(3) O(25) 3.54(2) 8 no
Cl(3) O(22) 3.576(8) 6_556 no
O(1) O(23) 3.464(7) 2_556 no
O(2) O(3) 2.631(8) 7_557 no
O(2) O(23) 2.839(8) 2_556 no
O(2) O(11) 3.123(10) 4 no
O(2) O(2) 3.308(11) 7_557 no
O(2) C(32) 3.395(10) 7_557 no
O(3) O(22) 2.593(8) 6_556 no
O(3) O(23) 3.481(8) 8 no
O(3) C(32) 3.564(10) 7_557 no
O(4) O(23) 2.669(8) . no
O(5) O(19) 3.16(3) . no
O(5) O(15) 3.42(2) . no
O(5) O(8) 3.593(13) 3_566 no
O(6) O(12) 3.159(12) . no
O(7) C(12) 3.262(12) 3_566 no
O(7) O(7) 3.30(2) 3_566 no
O(7) C(9) 3.53(1) 3_566 no
O(8) O(25) 2.57(2) . no
O(8) C(31) 3.42(1) 2_556 no
O(8) C(32) 3.49(2) 2_556 no
O(9) O(23) 2.764(12) . no
O(9) C(11) 3.42(1) . no
O(9) C(10) 3.43(1) . no
O(9) C(9) 3.46(1) . no
O(9) C(15) 3.52(2) 2_556 no
O(9) C(12) 3.58(2) . no
O(10) C(14) 3.18(2) 2_556 no
O(10) C(16) 3.27(2) 3_566 no
O(10) C(15) 3.39(2) 2_556 no
O(10) C(31) 3.43(2) 2_556 no
O(11) O(24) 2.997(12) . no
O(11) O(23) 3.178(10) 3_556 no
O(11) C(22) 3.265(11) 4_554 no
O(11) C(5) 3.42(1) 4_554 no
O(12) C(4) 3.44(1) 4_554 no
O(12) C(3) 3.53(2) 3_556 no
O(12) C(5) 3.56(1) 4_554 no
O(13) O(24) 2.920(13) . no
O(13) C(24) 3.367(11) . no
O(13) C(19) 3.418(12) . no
O(13) C(33) 3.521(12) . no
O(13) C(7) 3.535(11) . no
O(14) C(33) 3.153(13) . no
O(14) C(22) 3.308(13) 4_554 no
O(14) C(21) 3.321(13) 4_554 no
O(14) C(31) 3.34(1) 6_546 no
O(14) C(30) 3.37(2) 6_546 no
O(14) C(34) 3.57(1) . no
O(15) C(24) 3.00(2) . no
O(15) C(25) 3.17(2) . no
O(15) C(33) 3.41(3) . no
O(15) O(25) 3.47(3) 8 no
O(15) C(30) 3.51(4) 6_546 no
O(16) O(25) 2.08(2) 8 no
O(16) O(22) 3.19(2) 6_556 no
O(16) C(29) 3.33(2) 6_546 no
O(16) C(30) 3.42(2) 6_546 no
O(16) C(24) 3.43(3) . no
O(16) C(23) 3.56(2) . no
O(17) O(22) 2.89(2) 6_556 no
O(17) O(25) 3.01(3) 8 no
O(17) C(16) 3.60(3) 8 no
O(18) C(4) 3.05(2) 6_556 no
O(18) C(3) 3.12(2) 6_556 no
O(18) C(21) 3.28(2) 6_556 no
O(18) C(20) 3.52(2) 6_556 no
O(19) C(25) 3.13(3) . no
O(19) C(21) 3.28(3) 6_556 no
O(19) C(33) 3.29(3) . no
O(19) C(24) 3.34(3) . no
O(19) C(20) 3.48(3) 6_556 no
O(20) O(22) 2.79(3) 6_556 no
O(20) C(3) 3.19(3) 6_556 no
O(21) C(13) 3.125(12) 6_546 no
O(21) C(30) 3.244(13) 6_546 no
O(21) C(14) 3.309(12) 6_546 no
O(21) C(34) 3.341(13) 7_556 no
O(21) C(17) 3.535(13) 7_556 no
O(22) O(24) 2.701(13) . no
O(22) N(5) 3.192(10) 6_546 no
O(22) C(27) 3.225(12) 6_546 no
O(22) O(23) 3.394(10) 3_556 no
O(22) C(28) 3.496(11) 6_546 no
O(23) O(24) 2.816(10) 3_556 no
O(24) C(2) 3.263(11) . no
O(24) C(7) 3.392(13) 3_556 no
O(25) C(18) 3.11(2) 8_454 no
O(25) C(19) 3.14(2) 8_454 no
O(25) C(29) 3.24(2) 3_566 no
O(25) N(4) 3.49(2) 8_454 no
O(25) C(20) 3.51(2) 8_454 no
O(25) C(26) 3.59(2) 3_566 no
C(17) C(17) 3.52(2) 2 no
C(20) C(26) 3.460(12) 6_546 no

loop_
_geom_torsion_atom_site_label_1
_geom_torsion_atom_site_label_2
_geom_torsion_atom_site_label_3
_geom_torsion_atom_site_label_4
_geom_torsion
_geom_torsion_publ_flag
Mn(1) Mn(1) O(1) Mn(2) -160.0(18) no
Mn(1) Mn(1) N(1) C(1) 114.8(5) no
Mn(1) Mn(1) N(1) C(5) -66.6(6) no
Mn(1) Mn(1) N(2) C(6) -82.3(6) no
Mn(1) Mn(1) N(2) C(10) 82.2(6) no
Mn(1) Mn(1) N(3) C(11) -118.7(6) no
Mn(1) Mn(1) N(3) C(15) 66.5(7) no
Mn(1) O(1) Mn(2) O(2) 173.9(19) no
Mn(1) O(1) Mn(2) O(3) -100.3(85) no
Mn(1) O(1) Mn(2) N(4) -84.8(20) no
Mn(1) O(1) Mn(2) N(5) -6.2(20) no
Mn(1) O(1) Mn(2) N(6) 73.0(20) no
Mn(1) O(4) Mn(1) O(1) 179.4(2) no
Mn(1) O(4) Mn(1) O(4) -1.3(3) no
Mn(1) O(4) Mn(1) N(1) -89.1(3) no
Mn(1) O(4) Mn(1) N(2) 3.4(12) no
Mn(1) O(4) Mn(1) N(3) 90.3(3) no
Mn(1) O(4) Mn(1) O(1) 8.1(27) no
Mn(1) O(4) Mn(1) O(4) 1.3(3) no
Mn(1) O(4) Mn(1) N(1) 105.0(3) no
Mn(1) O(4) Mn(1) N(2) -177.5(3) no
Mn(1) O(4) Mn(1) N(3) -98.9(3) no
Mn(1) N(1) C(1) C(2) -177.6(6) no
Mn(1) N(1) C(1) C(6) 5.9(9) no
Mn(1) N(1) C(5) C(4) 178.9(6) no
Mn(1) N(2) C(6) C(1) -10.9(9) no
Mn(1) N(2) C(6) C(7) 167.6(6) no
Mn(1) N(2) C(10) C(9) -167.3(6) no
Mn(1) N(2) C(10) C(11) 12.7(8) no
Mn(1) N(3) C(11) C(10) -0.1(9) no
Mn(1) N(3) C(11) C(12) -179.0(6) no
Mn(1) N(3) C(15) C(14) 176.8(7) no
Mn(2) O(1) Mn(1) O(4) -167.3(18) no
Mn(2) O(1) Mn(1) O(4) -160.6(19) no
Mn(2) O(1) Mn(1) N(1) 95.9(20) no
Mn(2) O(1) Mn(1) N(2) 18.4(20) no
Mn(2) O(1) Mn(1) N(3) -60.1(20) no
Mn(2) N(4) C(18) C(19) -173.7(6) no
Mn(2) N(4) C(18) C(23) 5.1(9) no
Mn(2) N(4) C(22) C(21) 175.1(6) no
Mn(2) N(5) C(23) C(18) -11.3(9) no
Mn(2) N(5) C(23) C(24) 172.1(6) no
Mn(2) N(5) C(27) C(26) -170.1(6) no
Mn(2) N(5) C(27) C(28) 8.6(9) no
Mn(2) N(6) C(28) C(27) 4.4(9) no
Mn(2) N(6) C(28) C(29) -173.6(7) no
Mn(2) N(6) C(32) C(31) 172.6(7) no
Cl(3) O(15) O(16) O(17) 23.0(14) no
Cl(3) O(16) O(15) O(19) -39.0(58) no
Cl(3) O(16) O(17) O(20) 46.1(28) no
Cl(3) O(17) O(16) O(15) -23.6(14) no
Cl(3) O(17) O(20) O(18) -24.2(27) no
Cl(3) O(18) O(20) O(17) 26.5(31) no
Cl(3) O(19) O(15) O(16) 35.8(51) no
Cl(3) O(20) O(17) O(16) -41.9(21) no
O(1) Mn(1) Mn(1) O(1) -179.8(5) no
O(1) Mn(1) Mn(1) O(4) -178.9(4) no
O(1) Mn(1) Mn(1) O(4) -0.9(3) no
O(1) Mn(1) Mn(1) N(1) -79.4(3) no
O(1) Mn(1) Mn(1) N(2) 2.2(3) no
O(1) Mn(1) Mn(1) N(3) 84.4(3) no
O(1) Mn(1) N(1) C(1) -109.1(6) no
O(1) Mn(1) N(1) C(5) 69.4(6) no
O(1) Mn(1) N(2) C(6) 99.1(6) no
O(1) Mn(1) N(2) C(10) -96.4(6) no
O(1) Mn(1) N(3) C(11) 105.9(6) no
O(1) Mn(1) N(3) C(15) -68.9(7) no
O(1) Mn(2) N(4) C(18) 82.5(6) no
O(1) Mn(2) N(4) C(22) -94.1(7) no
O(1) Mn(2) N(5) C(23) -79.3(6) no
O(1) Mn(2) N(5) C(27) 90.4(6) no
O(1) Mn(2) N(6) C(28) -89.9(6) no
O(1) Mn(2) N(6) C(32) 95.1(7) no
O(2) Mn(2) N(4) C(18) 176.9(6) no
O(2) Mn(2) N(4) C(22) 0.3(7) no
O(2) Mn(2) N(5) C(23) 99.5(29) no
O(2) Mn(2) N(5) C(27) -90.8(30) no
O(2) Mn(2) N(6) C(28) 174.8(6) no
O(2) Mn(2) N(6) C(32) -0.2(7) no
O(3) Mn(2) N(4) C(18) -98.0(6) no
O(3) Mn(2) N(4) C(22) 85.5(7) no
O(3) Mn(2) N(5) C(23) 99.2(6) no
O(3) Mn(2) N(5) C(27) -91.1(6) no
O(3) Mn(2) N(6) C(28) 89.9(6) no
O(3) Mn(2) N(6) C(32) -85.1(7) no
O(4) Mn(1) Mn(1) O(4) 178.0(5) no
O(4) Mn(1) Mn(1) N(1) 99.6(3) no
O(4) Mn(1) Mn(1) N(2) -178.9(4) no
O(4) Mn(1) Mn(1) N(3) -96.7(3) no
O(4) Mn(1) O(4) Mn(1) -1.3(3) no
O(4) Mn(1) N(1) C(1) 76.3(6) no
O(4) Mn(1) N(1) C(5) -105.2(6) no
O(4) Mn(1) N(2) C(6) -80.4(6) no
O(4) Mn(1) N(2) C(10) 84.1(6) no
O(4) Mn(1) N(3) C(11) -79.3(6) no
O(4) Mn(1) N(3) C(15) 105.9(7) no
O(4) Mn(1) Mn(1) O(4) -178.0(5) no
O(4) Mn(1) Mn(1) N(1) -78.5(3) no
O(4) Mn(1) Mn(1) N(2) 3.0(3) no
O(4) Mn(1) Mn(1) N(3) 85.3(3) no
O(4) Mn(1) O(4) Mn(1) 1.3(3) no
O(4) Mn(1) N(1) C(1) 156.2(5) no
O(4) Mn(1) N(1) C(5) -25.2(7) no
O(4) Mn(1) N(2) C(6) -85.0(12) no
O(4) Mn(1) N(2) C(10) 79.5(12) no
O(4) Mn(1) N(3) C(11) -159.9(6) no
O(4) Mn(1) N(3) C(15) 25.3(7) no
O(5) C(25) C(24) C(23) -179.4(8) no
O(5) C(25) C(26) C(27) -178.6(7) no
O(6) C(8) C(7) C(6) -179.6(8) no
O(6) C(8) C(9) C(10) 179.8(8) no
O(15) Cl(3) O(16) O(17) -149.3(20) no
O(15) Cl(3) O(17) O(16) 32.3(19) no
O(15) Cl(3) O(17) O(20) -104.3(31) no
O(15) Cl(3) O(18) O(20) 119.1(21) no
O(15) Cl(3) O(20) O(17) 104.2(27) no
O(15) Cl(3) O(20) O(18) -100.3(18) no
O(15) O(16) Cl(3) O(17) 149.3(20) no
O(15) O(16) Cl(3) O(18) 61.6(45) no
O(15) O(16) Cl(3) O(19) 13.1(28) no
O(15) O(16) Cl(3) O(20) 121.4(22) no
O(15) O(16) Cl(3) O(21) -107.0(18) no
O(15) O(16) O(17) O(20) 22.6(33) no
O(15) O(19) Cl(3) O(16) -20.1(40) no
O(15) O(19) Cl(3) O(17) -85.5(46) no
O(15) O(19) Cl(3) O(18) 173.9(43) no
O(15) O(19) Cl(3) O(20) -123.2(41) no
O(15) O(19) Cl(3) O(21) 86.7(39) no
O(16) Cl(3) O(15) O(19) 157.1(46) no
O(16) Cl(3) O(17) O(20) -136.6(27) no
O(16) Cl(3) O(18) O(20) 64.2(42) no
O(16) Cl(3) O(20) O(17) 40.9(26) no
O(16) Cl(3) O(20) O(18) -163.5(12) no
O(16) O(15) Cl(3) O(17) -34.6(21) no
O(16) O(15) Cl(3) O(18) -163.3(12) no
O(16) O(15) Cl(3) O(19) -157.1(46) no
O(16) O(15) Cl(3) O(20) -84.9(22) no
O(16) O(15) Cl(3) O(21) 93.4(12) no
O(16) O(17) Cl(3) O(18) 160.9(11) no
O(16) O(17) Cl(3) O(19) 75.5(22) no
O(16) O(17) Cl(3) O(20) 136.6(27) no
O(16) O(17) Cl(3) O(21) -97.3(9) no
O(16) O(17) O(20) O(18) -66.2(39) no
O(17) Cl(3) O(15) O(19) 122.5(34) no
O(17) Cl(3) O(18) O(20) -17.0(19) no
O(17) Cl(3) O(20) O(18) 155.6(28) no
O(17) O(16) Cl(3) O(18) -87.7(41) no
O(17) O(16) Cl(3) O(19) -136.2(15) no
O(17) O(16) Cl(3) O(20) -27.9(16) no
O(17) O(16) Cl(3) O(21) 103.7(9) no
O(17) O(16) O(15) O(19) -15.9(67) no
O(17) O(20) Cl(3) O(18) -155.6(28) no
O(17) O(20) Cl(3) O(19) 139.3(23) no
O(17) O(20) Cl(3) O(21) -73.8(28) no
O(18) Cl(3) O(15) O(19) -6.2(44) no
O(18) Cl(3) O(17) O(20) 24.3(28) no
O(18) O(20) Cl(3) O(19) -65.1(15) no
O(18) O(20) Cl(3) O(21) 81.7(16) no
O(19) Cl(3) O(17) O(20) -61.1(36) no
O(19) Cl(3) O(18) O(20) 115.4(20) no
O(19) O(15) Cl(3) O(20) 72.2(43) no
O(19) O(15) Cl(3) O(21) -109.5(38) no
O(20) O(17) Cl(3) O(21) 126.1(24) no
O(20) O(18) Cl(3) O(21) -126.9(15) no
N(1) Mn(1) Mn(1) N(1) 21.1(4) no
N(1) Mn(1) Mn(1) N(2) 102.6(3) no
N(1) Mn(1) Mn(1) N(3) -175.2(3) no
N(1) Mn(1) N(2) C(6) 10.9(6) no
N(1) Mn(1) N(2) C(10) 175.4(6) no
N(1) Mn(1) N(3) C(11) 18.8(10) no
N(1) Mn(1) N(3) C(15) -156.1(7) no
N(1) C(1) C(2) C(3) -2.6(13) no
N(1) C(1) C(6) N(2) 2.9(10) no
N(1) C(1) C(6) C(7) -175.5(8) no
N(1) C(5) C(4) C(3) 0.2(14) no
N(2) Mn(1) Mn(1) N(2) -175.9(5) no
N(2) Mn(1) Mn(1) N(3) -93.7(3) no
N(2) Mn(1) N(1) C(1) -8.8(6) no
N(2) Mn(1) N(1) C(5) 169.8(7) no
N(2) Mn(1) N(3) C(11) 5.2(6) no
N(2) Mn(1) N(3) C(15) -169.7(7) no
N(2) C(6) C(1) C(2) -173.2(8) no
N(2) C(6) C(7) C(8) -1.1(13) no
N(2) C(10) C(9) C(8) 0.2(12) no
N(2) C(10) C(11) N(3) -7.9(10) no
N(2) C(10) C(11) C(12) 170.9(8) no
N(3) Mn(1) Mn(1) N(3) -11.4(4) no
N(3) Mn(1) N(1) C(1) -22.5(10) no
N(3) Mn(1) N(1) C(5) 156.1(7) no
N(3) Mn(1) N(2) C(6) -174.7(6) no
N(3) Mn(1) N(2) C(10) -10.2(6) no
N(3) C(11) C(10) C(9) 172.1(8) no
N(3) C(11) C(12) C(13) 2.7(13) no
N(3) C(15) C(14) C(13) 0.6(14) no
N(4) Mn(2) N(5) C(23) 11.1(6) no
N(4) Mn(2) N(5) C(27) -179.2(7) no
N(4) Mn(2) N(6) C(28) 14.8(11) no
N(4) Mn(2) N(6) C(32) -160.2(7) no
N(4) C(18) C(19) C(20) -1.6(13) no
N(4) C(18) C(23) N(5) 3.6(10) no
N(4) C(18) C(23) C(24) 180.0(8) no
N(4) C(22) C(21) C(20) -1.8(13) no
N(5) Mn(2) N(4) C(18) -8.4(6) no
N(5) Mn(2) N(4) C(22) 175.0(7) no
N(5) Mn(2) N(6) C(28) 0.0(6) no
N(5) Mn(2) N(6) C(32) -175.0(7) no
N(5) C(23) C(18) C(19) -177.8(8) no
N(5) C(23) C(24) C(25) -1.8(12) no
N(5) C(27) C(26) C(25) -2.0(12) no
N(5) C(27) C(28) N(6) -8.1(10) no
N(5) C(27) C(28) C(29) 169.8(9) no
N(6) Mn(2) N(4) C(18) -23.2(11) no
N(6) Mn(2) N(4) C(22) 160.2(7) no
N(6) Mn(2) N(5) C(23) -174.7(7) no
N(6) Mn(2) N(5) C(27) -5.0(6) no
N(6) C(28) C(27) C(26) 170.5(8) no
N(6) C(28) C(29) C(30) 1.4(14) no
N(6) C(32) C(31) C(30) -0.4(14) no
C(1) N(1) C(5) C(4) -2.6(12) no
C(1) C(2) C(3) C(4) 0.3(14) no
C(1) C(6) N(2) C(10) -174.8(7) no
C(1) C(6) C(7) C(8) 177.2(8) no
C(2) C(1) N(1) C(5) 3.7(12) no
C(2) C(1) C(6) C(7) 8.3(15) no
C(2) C(3) C(4) C(5) 0.9(15) no
C(3) C(2) C(1) C(6) 173.3(9) no
C(5) N(1) C(1) C(6) -172.8(7) no
C(6) N(2) C(10) C(9) -3.3(11) no
C(6) N(2) C(10) C(11) 176.7(7) no
C(6) C(7) C(8) C(9) -1.9(12) no
C(7) C(6) N(2) C(10) 3.7(11) no
C(7) C(8) O(6) C(16) -177.8(7) no
C(7) C(8) C(9) C(10) 2.4(12) no
C(8) O(6) C(16) C(17) 171.7(7) no
C(8) C(9) C(10) C(11) -179.8(8) no
C(9) C(8) O(6) C(16) 4.6(12) no
C(9) C(10) C(11) C(12) -9.1(14) no
C(10) C(11) N(3) C(15) 175.0(7) no
C(10) C(11) C(12) C(13) -176.0(8) no
C(11) N(3) C(15) C(14) 2.2(13) no
C(11) C(12) C(13) C(14) -0.0(14) no
C(12) C(11) N(3) C(15) -3.8(12) no
C(12) C(13) C(14) C(15) -1.6(14) no
C(18) N(4) C(22) C(21) -1.2(13) no
C(18) C(19) C(20) C(21) -1.4(14) no
C(18) C(23) N(5) C(27) 179.1(7) no
C(18) C(23) C(24) C(25) -177.8(8) no
C(19) C(18) N(4) C(22) 3.0(13) no
C(19) C(18) C(23) C(24) -1.4(14) no
C(19) C(20) C(21) C(22) 3.0(14) no
C(20) C(19) C(18) C(23) 179.8(9) no
C(22) N(4) C(18) C(23) -178.3(7) no
C(23) N(5) C(27) C(26) -0.6(12) no
C(23) N(5) C(27) C(28) 178.1(7) no
C(23) C(24) C(25) C(26) -0.9(12) no
C(24) C(23) N(5) C(27) 2.6(12) no
C(24) C(25) O(5) C(33) -3.5(12) no
C(24) C(25) C(26) C(27) 2.7(13) no
C(25) O(5) C(33) C(34) -171.5(7) no
C(25) C(26) C(27) C(28) 179.5(8) no
C(26) C(25) O(5) C(33) 177.8(7) no
C(26) C(27) C(28) C(29) -11.6(15) no
C(27) C(28) N(6) C(32) 179.6(8) no
C(27) C(28) C(29) C(30) -176.4(8) no
C(28) N(6) C(32) C(31) -2.2(13) no
C(28) C(29) C(30) C(31) -4.0(15) no
C(29) C(28) N(6) C(32) 1.6(13) no
C(29) C(30) C(31) C(32) 3.5(14) no
